data_4316457
loop_
_publ_author_name
'Olivier B\'enaud'
'Jean-Claude Berthet'
'Pierre Thu\'ery'
'Michel Ephritikhine'

_publ_section_title
;
 The Bis Metallacyclic Anion [U(N{SiMe3}2)(CH2SiMe2N{SiMe3})2]-
;
_journal_name_full 'Inorganic Chemistry'
_journal_page_first 8117
_journal_page_last 8130
_journal_paper_doi 10.1021/ic1012044
_journal_volume 49
_journal_year 2010
_chemical_formula_sum 'C34 H84 N3 Na O7 Si6 U'
_chemical_formula_weight 1076.60
_space_group_IT_number 14
_symmetry_cell_setting monoclinic
_symmetry_space_group_name_Hall '-P 2ybc'
_symmetry_space_group_name_H-M 'P 1 21/c 1'
_atom_sites_solution_hydrogens geom
_atom_sites_solution_primary direct
_atom_sites_solution_secondary difmap
_audit_creation_method SHELXL-97
_cell_angle_alpha 90.00
_cell_angle_beta 90.065(3)
_cell_angle_gamma 90.00
_cell_formula_units_Z 4
_cell_length_a 11.8259(3)
_cell_length_b 23.7820(11)
_cell_length_c 19.1125(8)
_cell_measurement_reflns_used 113083
_cell_measurement_temperature 150(2)
_cell_measurement_theta_max 25.68
_cell_measurement_theta_min 2.30
_cell_volume 5375.3(4)
_computing_cell_refinement 'HKL2000 (Otwinowski & Minor, 1997)'
_computing_data_collection 'COLLECT (Nonius, 1998)'
_computing_data_reduction 'HKL2000 (Otwinowski & Minor, 1997)'
_computing_molecular_graphics 'SHELXTL (Sheldrick, 2008)'
_computing_publication_material 'SHELXTL (Sheldrick, 2008); PLATON (Spek, 2003)'
_computing_structure_refinement 'SHELXL-97 (Sheldrick, 2008)'
_computing_structure_solution 'SHELXS-97 (Sheldrick, 2008)'
_diffrn_ambient_temperature 150(2)
_diffrn_measured_fraction_theta_full 0.998
_diffrn_measured_fraction_theta_max 0.998
_diffrn_measurement_device_type 'Nonius Kappa-CCD area-detector diffractometer'
_diffrn_measurement_method 'two \f and two \w scans with 2\% steps (287 frames)'
_diffrn_radiation_monochromator graphite
_diffrn_radiation_source 'fine-focus sealed tube'
_diffrn_radiation_type MoK\a
_diffrn_radiation_wavelength 0.71073
_diffrn_reflns_av_R_equivalents 0.0358
_diffrn_reflns_av_sigmaI/netI 0.0503
_diffrn_reflns_limit_h_max 0
_diffrn_reflns_limit_h_min -14
_diffrn_reflns_limit_k_max 28
_diffrn_reflns_limit_k_min -28
_diffrn_reflns_limit_l_max 23
_diffrn_reflns_limit_l_min -23
_diffrn_reflns_number 113083
_diffrn_reflns_theta_full 25.68
_diffrn_reflns_theta_max 25.68
_diffrn_reflns_theta_min 2.30
_diffrn_standards_decay_% 0
_diffrn_standards_interval_time 0
_diffrn_standards_number 0
_exptl_absorpt_coefficient_mu 3.200
_exptl_absorpt_correction_T_max 0.880
_exptl_absorpt_correction_T_min 0.652
_exptl_absorpt_correction_type multi-scan
_exptl_absorpt_process_details 'SCALEPACK (Otwinowski & Minor, 1997)'
_exptl_crystal_colour 'translucent light green'
_exptl_crystal_density_diffrn 1.330
_exptl_crystal_density_method 'not measured'
_exptl_crystal_description platelet
_exptl_crystal_F_000 2208
_exptl_crystal_size_max 0.15
_exptl_crystal_size_mid 0.08
_exptl_crystal_size_min 0.04
_refine_diff_density_max 1.941
_refine_diff_density_min -0.996
_refine_diff_density_rms 0.133
_refine_ls_extinction_method none
_refine_ls_goodness_of_fit_ref 1.008
_refine_ls_hydrogen_treatment constr
_refine_ls_matrix_type full
_refine_ls_number_parameters 484
_refine_ls_number_reflns 10182
_refine_ls_number_restraints 184
_refine_ls_restrained_S_all 1.028
_refine_ls_R_factor_all 0.0668
_refine_ls_R_factor_gt 0.0456
_refine_ls_shift/su_max 0.001
_refine_ls_shift/su_mean 0.000
_refine_ls_structure_factor_coef Fsqd
_refine_ls_weighting_details 'calc w=1/[\s^2^(Fo^2^)+(0.0555P)^2^+14.9612P] where P=(Fo^2^+2Fc^2^)/3'
_refine_ls_weighting_scheme calc
_refine_ls_wR_factor_gt 0.1042
_refine_ls_wR_factor_ref 0.1124
_reflns_number_gt 7918
_reflns_number_total 10182
_reflns_threshold_expression >2sigma(I)
_cod_data_source_file ic1012044_si_002_04.cif
_cod_data_source_block 2d
_cod_original_sg_symbol_H-M 'P 21/c'
_cod_database_code 4316457

loop_
_symmetry_equiv_pos_as_xyz
'x, y, z'
'-x, y+1/2, -z+1/2'
'-x, -y, -z'
'x, -y-1/2, z-1/2'

loop_
_atom_site_label
_atom_site_type_symbol
_atom_site_fract_x
_atom_site_fract_y
_atom_site_fract_z
_atom_site_U_iso_or_equiv
_atom_site_adp_type
_atom_site_occupancy
_atom_site_symmetry_multiplicity
_atom_site_calc_flag
_atom_site_refinement_flags
_atom_site_disorder_assembly
_atom_site_disorder_group
U U 0.331325(17) 0.470866(9) 0.770399(11) 0.03057(8) Uani 1 1 d . . .
Na Na 0.0348(2) 0.31078(12) 0.53049(17) 0.0600(8) Uani 1 1 d . . .
Si1 Si 0.42616(14) 0.35231(7) 0.74482(9) 0.0369(4) Uani 1 1 d . . .
Si2 Si 0.37934(15) 0.40982(8) 0.60088(9) 0.0420(4) Uani 1 1 d . . .
Si3 Si 0.08035(14) 0.47651(8) 0.81125(9) 0.0410(4) Uani 1 1 d . . .
Si4 Si 0.23000(16) 0.52079(8) 0.93602(9) 0.0416(4) Uani 1 1 d . . .
Si5 Si 0.58860(14) 0.54224(7) 0.76099(10) 0.0391(4) Uani 1 1 d . . .
Si6 Si 0.38621(15) 0.61532(8) 0.73629(11) 0.0439(4) Uani 1 1 d . . .
O1 O 0.0962(9) 0.2174(4) 0.5958(6) 0.138(3) Uani 1 1 d U . .
O2 O -0.0618(9) 0.2909(5) 0.6570(6) 0.146(3) Uani 1 1 d U . .
O3 O -0.1018(9) 0.3903(5) 0.5849(6) 0.151(3) Uani 1 1 d U . .
O4 O -0.0255(8) 0.4041(4) 0.4503(6) 0.140(3) Uani 1 1 d U . .
O5 O 0.1384(8) 0.3345(4) 0.3986(5) 0.122(3) Uani 1 1 d U . .
O6 O 0.1899(7) 0.2405(4) 0.4682(5) 0.113(2) Uani 1 1 d U . .
O7 O -0.1229(6) 0.2653(3) 0.4824(4) 0.094(2) Uani 1 1 d . . .
N1 N 0.3969(4) 0.4084(2) 0.6893(2) 0.0315(10) Uani 1 1 d . . .
N2 N 0.2034(4) 0.4964(2) 0.8540(2) 0.0349(11) Uani 1 1 d . . .
N3 N 0.4451(4) 0.5513(2) 0.7545(3) 0.0342(11) Uani 1 1 d . . .
C1 C 0.3854(5) 0.3831(3) 0.8295(3) 0.0396(14) Uani 1 1 d . . .
H1A H 0.4393 0.3801 0.8638 0.048 Uiso 1 1 d R . .
H1B H 0.3201 0.3638 0.8499 0.048 Uiso 1 1 d R . .
C2 C 0.5788(6) 0.3312(3) 0.7396(4) 0.0546(18) Uani 1 1 d . . .
H2A H 0.5948 0.3172 0.6936 0.082 Uiso 1 1 calc R . .
H2B H 0.5938 0.3024 0.7735 0.082 Uiso 1 1 calc R . .
H2C H 0.6257 0.3633 0.7491 0.082 Uiso 1 1 calc R . .
C3 C 0.3440(7) 0.2877(3) 0.7201(4) 0.0575(19) Uani 1 1 d . . .
H3A H 0.2646 0.2960 0.7208 0.086 Uiso 1 1 calc R . .
H3B H 0.3600 0.2582 0.7528 0.086 Uiso 1 1 calc R . .
H3C H 0.3654 0.2759 0.6739 0.086 Uiso 1 1 calc R . .
C4 C 0.2456(6) 0.3739(3) 0.5724(4) 0.058(2) Uani 1 1 d . . .
H4A H 0.2374 0.3795 0.5192 0.087 Uiso 1 1 d R . .
H4B H 0.1711 0.3851 0.5889 0.087 Uiso 1 1 d R . .
H4C H 0.2477 0.3336 0.5845 0.087 Uiso 1 1 d R . .
C5 C 0.4999(7) 0.3748(4) 0.5534(4) 0.071(2) Uani 1 1 d . . .
H5A H 0.5694 0.3934 0.5650 0.106 Uiso 1 1 calc R . .
H5B H 0.4873 0.3771 0.5039 0.106 Uiso 1 1 calc R . .
H5C H 0.5043 0.3360 0.5672 0.106 Uiso 1 1 calc R . .
C6 C 0.3701(7) 0.4840(3) 0.5696(4) 0.060(2) Uani 1 1 d . . .
H6A H 0.3070 0.5022 0.5914 0.090 Uiso 1 1 calc R . .
H6B H 0.3602 0.4843 0.5197 0.090 Uiso 1 1 calc R . .
H6C H 0.4385 0.5035 0.5814 0.090 Uiso 1 1 calc R . .
C7 C 0.1382(5) 0.4573(3) 0.7252(3) 0.0401(15) Uani 1 1 d . . .
H7A H 0.1077 0.4817 0.6808 0.048 Uiso 1 1 d R . .
H7B H 0.1238 0.4210 0.7134 0.048 Uiso 1 1 d R . .
C8 C 0.0087(6) 0.4168(3) 0.8570(4) 0.060(2) Uani 1 1 d . . .
H8A H 0.0568 0.3843 0.8561 0.090 Uiso 1 1 calc R . .
H8B H -0.0613 0.4084 0.8338 0.090 Uiso 1 1 calc R . .
H8C H -0.0062 0.4271 0.9047 0.090 Uiso 1 1 calc R . .
C9 C -0.0263(6) 0.5349(3) 0.8065(4) 0.0569(19) Uani 1 1 d . . .
H9A H -0.0500 0.5448 0.8529 0.085 Uiso 1 1 calc R . .
H9B H -0.0906 0.5227 0.7798 0.085 Uiso 1 1 calc R . .
H9C H 0.0072 0.5671 0.7843 0.085 Uiso 1 1 calc R . .
C10 C 0.1886(9) 0.4693(4) 1.0054(4) 0.082(3) Uani 1 1 d . . .
H10A H 0.1130 0.4563 0.9969 0.123 Uiso 1 1 calc R . .
H10B H 0.1920 0.4872 1.0504 0.123 Uiso 1 1 calc R . .
H10C H 0.2397 0.4379 1.0047 0.123 Uiso 1 1 calc R . .
C11 C 0.1544(6) 0.5882(4) 0.9542(4) 0.065(2) Uani 1 1 d . . .
H11A H 0.1780 0.6162 0.9211 0.097 Uiso 1 1 calc R . .
H11B H 0.1720 0.6006 1.0007 0.097 Uiso 1 1 calc R . .
H11C H 0.0743 0.5823 0.9501 0.097 Uiso 1 1 calc R . .
C12 C 0.3838(6) 0.5352(3) 0.9470(4) 0.0559(19) Uani 1 1 d . . .
H12A H 0.4245 0.5003 0.9485 0.084 Uiso 1 1 calc R . .
H12B H 0.3959 0.5554 0.9899 0.084 Uiso 1 1 calc R . .
H12C H 0.4103 0.5574 0.9084 0.084 Uiso 1 1 calc R . .
C13 C 0.6233(6) 0.4816(3) 0.8190(5) 0.057(2) Uani 1 1 d . . .
H13A H 0.5969 0.4892 0.8655 0.085 Uiso 1 1 calc R . .
H13B H 0.7037 0.4760 0.8198 0.085 Uiso 1 1 calc R . .
H13C H 0.5871 0.4483 0.8015 0.085 Uiso 1 1 calc R . .
C14 C 0.6550(6) 0.5265(4) 0.6744(4) 0.062(2) Uani 1 1 d . . .
H14A H 0.6207 0.4936 0.6547 0.093 Uiso 1 1 calc R . .
H14B H 0.7345 0.5201 0.6807 0.093 Uiso 1 1 calc R . .
H14C H 0.6439 0.5578 0.6435 0.093 Uiso 1 1 calc R . .
C15 C 0.6641(6) 0.6039(3) 0.8006(4) 0.0545(18) Uani 1 1 d . . .
H15A H 0.6466 0.6373 0.7744 0.082 Uiso 1 1 calc R . .
H15B H 0.7442 0.5974 0.7995 0.082 Uiso 1 1 calc R . .
H15C H 0.6400 0.6087 0.8482 0.082 Uiso 1 1 calc R . .
C16 C 0.4545(7) 0.6518(4) 0.6609(4) 0.067(2) Uani 1 1 d . . .
H16A H 0.5317 0.6603 0.6723 0.101 Uiso 1 1 calc R . .
H16B H 0.4147 0.6861 0.6510 0.101 Uiso 1 1 calc R . .
H16C H 0.4522 0.6278 0.6205 0.101 Uiso 1 1 calc R . .
C17 C 0.3897(7) 0.6662(3) 0.8107(5) 0.067(2) Uani 1 1 d . . .
H17A H 0.3491 0.6508 0.8497 0.100 Uiso 1 1 calc R . .
H17B H 0.3550 0.7009 0.7966 0.100 Uiso 1 1 calc R . .
H17C H 0.4667 0.6731 0.8241 0.100 Uiso 1 1 calc R . .
C18 C 0.2338(6) 0.6062(3) 0.7134(5) 0.073(3) Uani 1 1 d . . .
H18A H 0.2267 0.5785 0.6770 0.110 Uiso 1 1 calc R . .
H18B H 0.2035 0.6413 0.6974 0.110 Uiso 1 1 calc R . .
H18C H 0.1929 0.5939 0.7540 0.110 Uiso 1 1 calc R . .
C19 C 0.0330(12) 0.2014(6) 0.6516(7) 0.121(4) Uani 1 1 d U . .
H19A H 0.0797 0.1810 0.6848 0.145 Uiso 1 1 calc R . .
H19B H -0.0275 0.1767 0.6363 0.145 Uiso 1 1 calc R . .
C20 C -0.0145(12) 0.2518(6) 0.6849(8) 0.131(5) Uani 1 1 d U . .
H20A H -0.0675 0.2378 0.7195 0.157 Uiso 1 1 calc R . .
H20B H 0.0475 0.2683 0.7111 0.157 Uiso 1 1 calc R . .
C21 C -0.1033(12) 0.3352(6) 0.6933(8) 0.134(3) Uani 1 1 d DU . .
H21A H -0.0446 0.3514 0.7225 0.161 Uiso 1 1 calc R . .
H21B H -0.1648 0.3230 0.7233 0.161 Uiso 1 1 calc R . .
C22 C -0.1449(12) 0.3777(7) 0.6421(8) 0.139(3) Uani 1 1 d DU . .
H22A H -0.2221 0.3668 0.6314 0.167 Uiso 1 1 calc R . .
H22B H -0.1501 0.4126 0.6680 0.167 Uiso 1 1 calc R . .
C23 C -0.1543(11) 0.4275(6) 0.5480(7) 0.129(3) Uani 1 1 d DU . .
H23A H -0.1636 0.4624 0.5737 0.155 Uiso 1 1 calc R . .
H23B H -0.2281 0.4140 0.5334 0.155 Uiso 1 1 calc R . .
C24 C -0.0780(13) 0.4352(7) 0.4868(8) 0.162(6) Uani 1 1 d DU . .
H24A H -0.1236 0.4566 0.4540 0.194 Uiso 1 1 calc R . .
H24B H -0.0214 0.4614 0.5039 0.194 Uiso 1 1 calc R . .
C25 C 0.0339(10) 0.4181(5) 0.3965(6) 0.102(3) Uani 1 1 d DU . .
H25A H 0.0923 0.4443 0.4109 0.123 Uiso 1 1 calc R . .
H25B H -0.0143 0.4371 0.3629 0.123 Uiso 1 1 calc R . .
C26 C 0.0879(13) 0.3684(6) 0.3621(8) 0.146(5) Uani 1 1 d DU . .
H26A H 0.0292 0.3482 0.3370 0.175 Uiso 1 1 calc R . .
H26B H 0.1406 0.3825 0.3274 0.175 Uiso 1 1 calc R . .
C27 C 0.1988(11) 0.2944(6) 0.3694(7) 0.115(3) Uani 1 1 d DU . .
H27A H 0.2559 0.3118 0.3401 0.138 Uiso 1 1 calc R . .
H27B H 0.1496 0.2727 0.3390 0.138 Uiso 1 1 calc R . .
C28 C 0.2566(12) 0.2548(6) 0.4185(7) 0.132(3) Uani 1 1 d DU . .
H28A H 0.2805 0.2215 0.3931 0.158 Uiso 1 1 calc R . .
H28B H 0.3233 0.2727 0.4378 0.158 Uiso 1 1 calc R . .
C29 C 0.2360(12) 0.2010(6) 0.5112(8) 0.130(5) Uani 1 1 d U . .
H29A H 0.3024 0.2167 0.5337 0.155 Uiso 1 1 calc R . .
H29B H 0.2601 0.1691 0.4833 0.155 Uiso 1 1 calc R . .
C30 C 0.1577(11) 0.1816(6) 0.5647(8) 0.117(4) Uani 1 1 d U . .
H30A H 0.1080 0.1541 0.5433 0.140 Uiso 1 1 calc R . .
H30B H 0.2015 0.1620 0.6000 0.140 Uiso 1 1 calc R . .
C31 C -0.2380(11) 0.2700(7) 0.5003(8) 0.133(5) Uani 1 1 d U . .
H31A H -0.2656 0.3069 0.4870 0.160 Uiso 1 1 calc R . .
H31B H -0.2464 0.2662 0.5506 0.160 Uiso 1 1 calc R . .
C32 C -0.3048(8) 0.2268(4) 0.4653(6) 0.085(3) Uani 1 1 d . . .
H32A H -0.3778 0.2411 0.4505 0.102 Uiso 1 1 calc R . .
H32B H -0.3156 0.1941 0.4948 0.102 Uiso 1 1 calc R . .
C33 C -0.2303(9) 0.2139(5) 0.4041(6) 0.091(3) Uani 1 1 d . . .
H33A H -0.2520 0.2365 0.3640 0.109 Uiso 1 1 calc R . .
H33B H -0.2362 0.1745 0.3916 0.109 Uiso 1 1 calc R . .
C34 C -0.1126(9) 0.2277(5) 0.4263(6) 0.100(4) Uani 1 1 d . . .
H34A H -0.0730 0.1940 0.4409 0.120 Uiso 1 1 calc R . .
H34B H -0.0712 0.2449 0.3882 0.120 Uiso 1 1 calc R . .

loop_
_atom_site_aniso_label
_atom_site_aniso_U_11
_atom_site_aniso_U_22
_atom_site_aniso_U_33
_atom_site_aniso_U_23
_atom_site_aniso_U_13
_atom_site_aniso_U_12
U 0.02968(12) 0.03212(12) 0.02990(12) -0.00098(10) 0.00109(8) -0.00014(9)
Na 0.0593(18) 0.0513(17) 0.069(2) -0.0097(15) -0.0151(15) 0.0030(13)
Si1 0.0385(9) 0.0303(9) 0.0419(10) 0.0004(7) 0.0023(7) -0.0007(7)
Si2 0.0416(9) 0.0529(11) 0.0315(9) -0.0047(8) 0.0017(7) 0.0051(8)
Si3 0.0316(9) 0.0551(11) 0.0362(9) -0.0037(8) 0.0046(7) 0.0004(8)
Si4 0.0473(10) 0.0458(11) 0.0317(9) -0.0019(8) 0.0033(7) -0.0029(8)
Si5 0.0310(9) 0.0399(10) 0.0465(10) -0.0065(8) 0.0015(7) -0.0033(7)
Si6 0.0404(10) 0.0366(9) 0.0546(12) 0.0045(8) 0.0072(8) 0.0013(7)
O1 0.135(5) 0.137(6) 0.142(6) 0.004(5) -0.005(5) 0.002(5)
O2 0.135(4) 0.154(5) 0.148(5) -0.018(4) 0.006(4) -0.011(4)
O3 0.130(5) 0.167(5) 0.155(5) -0.016(4) -0.004(4) 0.006(4)
O4 0.127(6) 0.110(6) 0.183(8) 0.003(6) 0.022(6) -0.011(5)
O5 0.156(6) 0.101(5) 0.109(6) -0.013(5) -0.019(5) 0.011(5)
O6 0.101(5) 0.123(5) 0.116(6) -0.007(5) 0.007(4) 0.008(4)
O7 0.074(4) 0.089(5) 0.119(6) -0.026(4) -0.018(4) -0.004(4)
N1 0.033(2) 0.031(3) 0.030(3) -0.001(2) 0.0014(19) 0.000(2)
N2 0.035(3) 0.042(3) 0.027(3) 0.000(2) 0.008(2) 0.006(2)
N3 0.031(3) 0.033(3) 0.039(3) -0.002(2) 0.004(2) -0.002(2)
C1 0.046(4) 0.033(3) 0.040(4) 0.011(3) 0.004(3) 0.003(3)
C2 0.053(4) 0.050(4) 0.061(5) -0.002(4) -0.006(4) 0.014(3)
C3 0.065(5) 0.040(4) 0.067(5) 0.001(4) 0.005(4) -0.010(3)
C4 0.058(5) 0.070(5) 0.046(4) -0.014(4) -0.012(3) 0.000(4)
C5 0.062(5) 0.100(7) 0.050(5) -0.012(5) 0.015(4) 0.016(5)
C6 0.061(5) 0.076(6) 0.043(4) 0.013(4) -0.003(3) 0.000(4)
C7 0.029(3) 0.055(4) 0.037(3) -0.002(3) -0.004(2) -0.003(3)
C8 0.052(4) 0.071(5) 0.056(5) 0.000(4) 0.008(3) -0.021(4)
C9 0.043(4) 0.082(6) 0.047(4) -0.004(4) 0.005(3) 0.013(4)
C10 0.128(8) 0.080(6) 0.038(4) 0.009(4) 0.002(5) -0.032(6)
C11 0.060(5) 0.069(5) 0.065(5) -0.023(4) 0.016(4) 0.002(4)
C12 0.051(4) 0.071(5) 0.045(4) -0.004(4) -0.006(3) -0.002(4)
C13 0.038(4) 0.050(4) 0.082(6) -0.003(4) -0.008(4) 0.000(3)
C14 0.039(4) 0.090(6) 0.056(5) -0.015(4) 0.006(3) 0.011(4)
C15 0.043(4) 0.052(4) 0.069(5) -0.009(4) -0.003(3) -0.007(3)
C16 0.070(5) 0.064(5) 0.067(5) 0.022(4) 0.011(4) 0.009(4)
C17 0.087(6) 0.036(4) 0.078(6) 0.004(4) 0.023(5) 0.007(4)
C18 0.053(5) 0.051(5) 0.116(8) 0.012(5) -0.014(5) 0.010(4)
C19 0.150(8) 0.104(7) 0.110(8) 0.028(6) 0.013(7) -0.021(7)
C20 0.142(8) 0.119(8) 0.132(8) 0.010(7) -0.063(7) 0.020(7)
C21 0.112(5) 0.150(6) 0.139(6) -0.025(5) 0.011(5) 0.008(5)
C22 0.120(5) 0.161(5) 0.137(5) 0.001(5) 0.008(5) -0.016(5)
C23 0.112(6) 0.127(6) 0.147(6) 0.001(5) -0.011(5) 0.013(5)
C24 0.130(8) 0.174(10) 0.181(10) -0.070(8) 0.060(7) 0.031(7)
C25 0.103(7) 0.125(8) 0.078(6) 0.016(6) -0.009(5) 0.001(6)
C26 0.154(9) 0.115(8) 0.168(9) 0.018(8) -0.055(8) 0.019(7)
C27 0.108(6) 0.116(6) 0.122(6) -0.011(5) 0.013(5) 0.013(5)
C28 0.132(6) 0.141(6) 0.123(6) 0.002(6) 0.018(5) 0.013(5)
C29 0.128(8) 0.114(8) 0.147(9) 0.016(7) 0.003(7) 0.042(7)
C30 0.116(7) 0.110(7) 0.125(8) -0.021(7) 0.010(7) 0.009(6)
C31 0.108(7) 0.151(9) 0.142(9) -0.031(7) -0.005(7) -0.001(7)
C32 0.073(6) 0.081(7) 0.102(8) 0.012(6) -0.028(6) -0.004(5)
C33 0.095(8) 0.084(7) 0.093(8) -0.012(6) -0.032(6) 0.005(6)
C34 0.094(8) 0.114(9) 0.092(8) -0.038(7) -0.007(6) -0.013(7)

loop_
_atom_type_symbol
_atom_type_description
_atom_type_scat_dispersion_real
_atom_type_scat_dispersion_imag
_atom_type_scat_source
C C 0.0033 0.0016 'International Tables Vol C Tables 4.2.6.8 and 6.1.1.4'
H H 0.0000 0.0000 'International Tables Vol C Tables 4.2.6.8 and 6.1.1.4'
N N 0.0061 0.0033 'International Tables Vol C Tables 4.2.6.8 and 6.1.1.4'
O O 0.0106 0.0060 'International Tables Vol C Tables 4.2.6.8 and 6.1.1.4'
Na Na 0.0362 0.0249 'International Tables Vol C Tables 4.2.6.8 and 6.1.1.4'
Si Si 0.0817 0.0704 'International Tables Vol C Tables 4.2.6.8 and 6.1.1.4'
U U -9.6767 9.6646 'International Tables Vol C Tables 4.2.6.8 and 6.1.1.4'

loop_
_geom_angle_atom_site_label_1
_geom_angle_atom_site_label_2
_geom_angle_atom_site_label_3
_geom_angle
_geom_angle_site_symmetry_1
_geom_angle_site_symmetry_3
_geom_angle_publ_flag
N1 U N2 150.91(18) . . ?
N1 U N3 104.21(17) . . ?
N2 U N3 104.65(18) . . ?
N1 U C1 70.81(19) . . ?
N2 U C1 94.39(19) . . ?
N3 U C1 126.9(2) . . ?
N1 U C7 89.57(19) . . ?
N2 U C7 70.46(19) . . ?
N3 U C7 126.1(2) . . ?
C1 U C7 106.9(2) . . ?
O7 Na O1 90.9(3) . . ?
O7 Na O3 89.9(3) . . ?
O1 Na O3 124.8(4) . . ?
O7 Na O2 86.2(3) . . ?
O1 Na O2 63.3(4) . . ?
O3 Na O2 61.7(4) . . ?
O7 Na O6 94.6(3) . . ?
O1 Na O6 60.8(3) . . ?
O3 Na O6 172.8(4) . . ?
O2 Na O6 124.1(3) . . ?
O7 Na O4 87.0(3) . . ?
O1 Na O4 174.8(4) . . ?
O3 Na O4 60.1(4) . . ?
O2 Na O4 121.3(4) . . ?
O6 Na O4 114.5(3) . . ?
O7 Na O5 95.0(3) . . ?
O1 Na O5 117.6(3) . . ?
O3 Na O5 117.3(4) . . ?
O2 Na O5 178.5(3) . . ?
O6 Na O5 56.8(3) . . ?
O4 Na O5 57.9(3) . . ?
O7 Na C4 172.3(3) . . ?
O1 Na C4 93.8(3) . . ?
O3 Na C4 92.5(3) . . ?
O2 Na C4 101.4(3) . . ?
O6 Na C4 82.3(2) . . ?
O4 Na C4 87.8(3) . . ?
O5 Na C4 77.4(2) . . ?
N1 Si1 C1 100.3(3) . . ?
N1 Si1 C2 111.3(3) . . ?
C1 Si1 C2 114.0(3) . . ?
N1 Si1 C3 111.8(3) . . ?
C1 Si1 C3 114.3(3) . . ?
C2 Si1 C3 105.4(3) . . ?
N1 Si2 C6 110.1(3) . . ?
N1 Si2 C4 112.4(3) . . ?
C6 Si2 C4 106.8(4) . . ?
N1 Si2 C5 112.2(3) . . ?
C6 Si2 C5 107.9(4) . . ?
C4 Si2 C5 107.3(4) . . ?
N2 Si3 C7 100.2(3) . . ?
N2 Si3 C8 111.5(3) . . ?
C7 Si3 C8 113.5(3) . . ?
N2 Si3 C9 112.6(3) . . ?
C7 Si3 C9 113.0(3) . . ?
C8 Si3 C9 106.2(4) . . ?
N2 Si4 C12 110.3(3) . . ?
N2 Si4 C11 112.1(3) . . ?
C12 Si4 C11 106.8(4) . . ?
N2 Si4 C10 112.5(3) . . ?
C12 Si4 C10 107.2(4) . . ?
C11 Si4 C10 107.7(4) . . ?
N3 Si5 C13 110.9(3) . . ?
N3 Si5 C14 112.2(3) . . ?
C13 Si5 C14 106.2(4) . . ?
N3 Si5 C15 113.7(3) . . ?
C13 Si5 C15 105.1(3) . . ?
C14 Si5 C15 108.3(4) . . ?
N3 Si6 C17 114.4(3) . . ?
N3 Si6 C16 113.2(3) . . ?
C17 Si6 C16 106.1(4) . . ?
N3 Si6 C18 109.7(3) . . ?
C17 Si6 C18 105.9(4) . . ?
C16 Si6 C18 106.9(4) . . ?
C30 O1 C19 119.7(13) . . ?
C30 O1 Na 120.0(10) . . ?
C19 O1 Na 117.0(9) . . ?
C20 O2 C21 122.7(14) . . ?
C20 O2 Na 109.3(11) . . ?
C21 O2 Na 118.3(9) . . ?
C22 O3 C23 116.7(13) . . ?
C22 O3 Na 114.5(11) . . ?
C23 O3 Na 123.9(10) . . ?
C24 O4 C25 126.2(13) . . ?
C24 O4 Na 107.7(11) . . ?
C25 O4 Na 120.3(8) . . ?
C26 O5 C27 120.1(12) . . ?
C26 O5 Na 115.1(10) . . ?
C27 O5 Na 117.6(8) . . ?
C28 O6 C29 112.6(11) . . ?
C28 O6 Na 124.8(9) . . ?
C29 O6 Na 115.1(8) . . ?
C34 O7 C31 108.8(8) . . ?
C34 O7 Na 121.6(6) . . ?
C31 O7 Na 129.6(7) . . ?
Si2 N1 Si1 130.1(3) . . ?
Si2 N1 U 128.3(3) . . ?
Si1 N1 U 98.7(2) . . ?
Si4 N2 Si3 133.0(3) . . ?
Si4 N2 U 127.8(3) . . ?
Si3 N2 U 98.8(2) . . ?
Si6 N3 Si5 121.9(3) . . ?
Si6 N3 U 121.1(2) . . ?
Si5 N3 U 117.0(3) . . ?
Si1 C1 U 90.1(2) . . ?
Si1 C1 H1A 114.5 . . ?
U C1 H1A 125.2 . . ?
Si1 C1 H1B 111.8 . . ?
U C1 H1B 112.1 . . ?
H1A C1 H1B 103.0 . . ?
Si1 C2 H2A 109.5 . . ?
Si1 C2 H2B 109.5 . . ?
H2A C2 H2B 109.5 . . ?
Si1 C2 H2C 109.5 . . ?
H2A C2 H2C 109.5 . . ?
H2B C2 H2C 109.5 . . ?
Si1 C3 H3A 109.5 . . ?
Si1 C3 H3B 109.5 . . ?
H3A C3 H3B 109.5 . . ?
Si1 C3 H3C 109.5 . . ?
H3A C3 H3C 109.5 . . ?
H3B C3 H3C 109.5 . . ?
Si2 C4 Na 177.1(4) . . ?
Si2 C4 H4A 107.8 . . ?
Na C4 H4A 74.1 . . ?
Si2 C4 H4B 123.0 . . ?
Na C4 H4B 58.2 . . ?
H4A C4 H4B 101.5 . . ?
Si2 C4 H4C 110.7 . . ?
Na C4 H4C 66.4 . . ?
H4A C4 H4C 111.2 . . ?
H4B C4 H4C 102.3 . . ?
Si2 C5 H5A 109.5 . . ?
Si2 C5 H5B 109.5 . . ?
H5A C5 H5B 109.5 . . ?
Si2 C5 H5C 109.5 . . ?
H5A C5 H5C 109.5 . . ?
H5B C5 H5C 109.5 . . ?
Si2 C6 H6A 109.5 . . ?
Si2 C6 H6B 109.5 . . ?
H6A C6 H6B 109.5 . . ?
Si2 C6 H6C 109.5 . . ?
H6A C6 H6C 109.5 . . ?
H6B C6 H6C 109.5 . . ?
Si3 C7 U 90.0(2) . . ?
Si3 C7 H7A 116.2 . . ?
U C7 H7A 120.8 . . ?
Si3 C7 H7B 112.7 . . ?
U C7 H7B 112.6 . . ?
H7A C7 H7B 104.5 . . ?
Si3 C8 H8A 109.5 . . ?
Si3 C8 H8B 109.5 . . ?
H8A C8 H8B 109.5 . . ?
Si3 C8 H8C 109.5 . . ?
H8A C8 H8C 109.5 . . ?
H8B C8 H8C 109.5 . . ?
Si3 C9 H9A 109.5 . . ?
Si3 C9 H9B 109.5 . . ?
H9A C9 H9B 109.5 . . ?
Si3 C9 H9C 109.5 . . ?
H9A C9 H9C 109.5 . . ?
H9B C9 H9C 109.5 . . ?
Si4 C10 H10A 109.5 . . ?
Si4 C10 H10B 109.5 . . ?
H10A C10 H10B 109.5 . . ?
Si4 C10 H10C 109.5 . . ?
H10A C10 H10C 109.5 . . ?
H10B C10 H10C 109.5 . . ?
Si4 C11 H11A 109.5 . . ?
Si4 C11 H11B 109.5 . . ?
H11A C11 H11B 109.5 . . ?
Si4 C11 H11C 109.5 . . ?
H11A C11 H11C 109.5 . . ?
H11B C11 H11C 109.5 . . ?
Si4 C12 H12A 109.5 . . ?
Si4 C12 H12B 109.5 . . ?
H12A C12 H12B 109.5 . . ?
Si4 C12 H12C 109.5 . . ?
H12A C12 H12C 109.5 . . ?
H12B C12 H12C 109.5 . . ?
Si5 C13 H13A 109.5 . . ?
Si5 C13 H13B 109.5 . . ?
H13A C13 H13B 109.5 . . ?
Si5 C13 H13C 109.5 . . ?
H13A C13 H13C 109.5 . . ?
H13B C13 H13C 109.5 . . ?
Si5 C14 H14A 109.5 . . ?
Si5 C14 H14B 109.5 . . ?
H14A C14 H14B 109.5 . . ?
Si5 C14 H14C 109.5 . . ?
H14A C14 H14C 109.5 . . ?
H14B C14 H14C 109.5 . . ?
Si5 C15 H15A 109.5 . . ?
Si5 C15 H15B 109.5 . . ?
H15A C15 H15B 109.5 . . ?
Si5 C15 H15C 109.5 . . ?
H15A C15 H15C 109.5 . . ?
H15B C15 H15C 109.5 . . ?
Si6 C16 H16A 109.5 . . ?
Si6 C16 H16B 109.5 . . ?
H16A C16 H16B 109.5 . . ?
Si6 C16 H16C 109.5 . . ?
H16A C16 H16C 109.5 . . ?
H16B C16 H16C 109.5 . . ?
Si6 C17 H17A 109.5 . . ?
Si6 C17 H17B 109.5 . . ?
H17A C17 H17B 109.5 . . ?
Si6 C17 H17C 109.5 . . ?
H17A C17 H17C 109.5 . . ?
H17B C17 H17C 109.5 . . ?
Si6 C18 H18A 109.5 . . ?
Si6 C18 H18B 109.5 . . ?
H18A C18 H18B 109.5 . . ?
Si6 C18 H18C 109.5 . . ?
H18A C18 H18C 109.5 . . ?
H18B C18 H18C 109.5 . . ?
O1 C19 C20 108.8(12) . . ?
O1 C19 H19A 109.9 . . ?
C20 C19 H19A 109.9 . . ?
O1 C19 H19B 109.9 . . ?
C20 C19 H19B 109.9 . . ?
H19A C19 H19B 108.3 . . ?
O2 C20 C19 127.8(14) . . ?
O2 C20 H20A 105.3 . . ?
C19 C20 H20A 105.3 . . ?
O2 C20 H20B 105.3 . . ?
C19 C20 H20B 105.3 . . ?
H20A C20 H20B 106.0 . . ?
O2 C21 C22 108.1(13) . . ?
O2 C21 H21A 110.1 . . ?
C22 C21 H21A 110.1 . . ?
O2 C21 H21B 110.1 . . ?
C22 C21 H21B 110.1 . . ?
H21A C21 H21B 108.4 . . ?
O3 C22 C21 127.3(15) . . ?
O3 C22 H22A 105.5 . . ?
C21 C22 H22A 105.5 . . ?
O3 C22 H22B 105.5 . . ?
C21 C22 H22B 105.5 . . ?
H22A C22 H22B 106.1 . . ?
O3 C23 C24 102.8(13) . . ?
O3 C23 H23A 111.2 . . ?
C24 C23 H23A 111.2 . . ?
O3 C23 H23B 111.2 . . ?
C24 C23 H23B 111.2 . . ?
H23A C23 H23B 109.1 . . ?
O4 C24 C23 134.4(16) . . ?
O4 C24 H24A 103.6 . . ?
C23 C24 H24A 103.6 . . ?
O4 C24 H24B 103.6 . . ?
C23 C24 H24B 103.6 . . ?
H24A C24 H24B 105.3 . . ?
O4 C25 C26 112.3(12) . . ?
O4 C25 H25A 109.1 . . ?
C26 C25 H25A 109.1 . . ?
O4 C25 H25B 109.1 . . ?
C26 C25 H25B 109.1 . . ?
H25A C25 H25B 107.9 . . ?
O5 C26 C25 118.6(13) . . ?
O5 C26 H26A 107.7 . . ?
C25 C26 H26A 107.7 . . ?
O5 C26 H26B 107.7 . . ?
C25 C26 H26B 107.7 . . ?
H26A C26 H26B 107.1 . . ?
O5 C27 C28 116.0(12) . . ?
O5 C27 H27A 108.3 . . ?
C28 C27 H27A 108.3 . . ?
O5 C27 H27B 108.3 . . ?
C28 C27 H27B 108.3 . . ?
H27A C27 H27B 107.4 . . ?
O6 C28 C27 110.6(12) . . ?
O6 C28 H28A 109.5 . . ?
C27 C28 H28A 109.5 . . ?
O6 C28 H28B 109.5 . . ?
C27 C28 H28B 109.5 . . ?
H28A C28 H28B 108.1 . . ?
O6 C29 C30 112.9(12) . . ?
O6 C29 H29A 109.0 . . ?
C30 C29 H29A 109.0 . . ?
O6 C29 H29B 109.0 . . ?
C30 C29 H29B 109.0 . . ?
H29A C29 H29B 107.8 . . ?
O1 C30 C29 118.8(13) . . ?
O1 C30 H30A 107.6 . . ?
C29 C30 H30A 107.6 . . ?
O1 C30 H30B 107.6 . . ?
C29 C30 H30B 107.6 . . ?
H30A C30 H30B 107.0 . . ?
O7 C31 C32 110.8(11) . . ?
O7 C31 H31A 109.5 . . ?
C32 C31 H31A 109.5 . . ?
O7 C31 H31B 109.5 . . ?
C32 C31 H31B 109.5 . . ?
H31A C31 H31B 108.1 . . ?
C31 C32 C33 100.7(9) . . ?
C31 C32 H32A 111.6 . . ?
C33 C32 H32A 111.6 . . ?
C31 C32 H32B 111.6 . . ?
C33 C32 H32B 111.6 . . ?
H32A C32 H32B 109.4 . . ?
C32 C33 C34 106.4(8) . . ?
C32 C33 H33A 110.5 . . ?
C34 C33 H33A 110.5 . . ?
C32 C33 H33B 110.5 . . ?
C34 C33 H33B 110.5 . . ?
H33A C33 H33B 108.6 . . ?
O7 C34 C33 106.0(9) . . ?
O7 C34 H34A 110.5 . . ?
C33 C34 H34A 110.5 . . ?
O7 C34 H34B 110.5 . . ?
C33 C34 H34B 110.5 . . ?
H34A C34 H34B 108.7 . . ?

loop_
_geom_bond_atom_site_label_1
_geom_bond_atom_site_label_2
_geom_bond_distance
_geom_bond_site_symmetry_2
_geom_bond_publ_flag
U N1 2.283(5) . ?
U N2 2.285(5) . ?
U N3 2.358(5) . ?
U C1 2.457(6) . ?
U C7 2.462(6) . ?
Na O7 2.344(7) . ?
Na O1 2.648(11) . ?
Na O3 2.698(11) . ?
Na O2 2.717(11) . ?
Na O6 2.753(9) . ?
Na O4 2.790(11) . ?
Na O5 2.860(10) . ?
Na C4 3.017(8) . ?
Si1 N1 1.740(5) . ?
Si1 C1 1.841(7) . ?
Si1 C2 1.876(7) . ?
Si1 C3 1.878(7) . ?
Si2 N1 1.702(5) . ?
Si2 C6 1.866(8) . ?
Si2 C4 1.877(7) . ?
Si2 C5 1.884(7) . ?
Si3 N2 1.734(5) . ?
Si3 C7 1.840(6) . ?
Si3 C8 1.871(7) . ?
Si3 C9 1.878(7) . ?
Si4 N2 1.700(5) . ?
Si4 C12 1.863(7) . ?
Si4 C11 1.868(8) . ?
Si4 C10 1.871(8) . ?
Si5 N3 1.715(5) . ?
Si5 C13 1.865(8) . ?
Si5 C14 1.870(7) . ?
Si5 C15 1.876(7) . ?
Si6 N3 1.710(5) . ?
Si6 C17 1.868(8) . ?
Si6 C16 1.867(8) . ?
Si6 C18 1.867(8) . ?
O1 C30 1.267(14) . ?
O1 C19 1.357(14) . ?
O2 C20 1.210(14) . ?
O2 C21 1.353(15) . ?
O3 C22 1.244(15) . ?
O3 C23 1.291(15) . ?
O4 C24 1.193(13) . ?
O4 C25 1.289(13) . ?
O5 C26 1.222(14) . ?
O5 C27 1.317(13) . ?
O6 C28 1.281(14) . ?
O6 C29 1.361(13) . ?
O7 C34 1.401(11) . ?
O7 C31 1.408(14) . ?
C1 H1A 0.9166 . ?
C1 H1B 0.9799 . ?
C2 H2A 0.9600 . ?
C2 H2B 0.9600 . ?
C2 H2C 0.9600 . ?
C3 H3A 0.9600 . ?
C3 H3B 0.9600 . ?
C3 H3C 0.9600 . ?
C4 H4A 1.0303 . ?
C4 H4B 0.9736 . ?
C4 H4C 0.9873 . ?
C5 H5A 0.9600 . ?
C5 H5B 0.9600 . ?
C5 H5C 0.9600 . ?
C6 H6A 0.9600 . ?
C6 H6B 0.9600 . ?
C6 H6C 0.9600 . ?
C7 H7A 1.0876 . ?
C7 H7B 0.9100 . ?
C8 H8A 0.9600 . ?
C8 H8B 0.9600 . ?
C8 H8C 0.9600 . ?
C9 H9A 0.9600 . ?
C9 H9B 0.9600 . ?
C9 H9C 0.9600 . ?
C10 H10A 0.9600 . ?
C10 H10B 0.9600 . ?
C10 H10C 0.9600 . ?
C11 H11A 0.9600 . ?
C11 H11B 0.9600 . ?
C11 H11C 0.9600 . ?
C12 H12A 0.9600 . ?
C12 H12B 0.9600 . ?
C12 H12C 0.9600 . ?
C13 H13A 0.9600 . ?
C13 H13B 0.9600 . ?
C13 H13C 0.9600 . ?
C14 H14A 0.9600 . ?
C14 H14B 0.9600 . ?
C14 H14C 0.9600 . ?
C15 H15A 0.9600 . ?
C15 H15B 0.9600 . ?
C15 H15C 0.9600 . ?
C16 H16A 0.9600 . ?
C16 H16B 0.9600 . ?
C16 H16C 0.9600 . ?
C17 H17A 0.9600 . ?
C17 H17B 0.9600 . ?
C17 H17C 0.9600 . ?
C18 H18A 0.9600 . ?
C18 H18B 0.9600 . ?
C18 H18C 0.9600 . ?
C19 C20 1.470(17) . ?
C19 H19A 0.9700 . ?
C19 H19B 0.9700 . ?
C20 H20A 0.9700 . ?
C20 H20B 0.9700 . ?
C21 C22 1.49(2) . ?
C21 H21A 0.9700 . ?
C21 H21B 0.9700 . ?
C22 H22A 0.9700 . ?
C22 H22B 0.9700 . ?
C23 C24 1.49(2) . ?
C23 H23A 0.9700 . ?
C23 H23B 0.9700 . ?
C24 H24A 0.9700 . ?
C24 H24B 0.9700 . ?
C25 C26 1.496(19) . ?
C25 H25A 0.9700 . ?
C25 H25B 0.9700 . ?
C26 H26A 0.9700 . ?
C26 H26B 0.9700 . ?
C27 C28 1.49(2) . ?
C27 H27A 0.9700 . ?
C27 H27B 0.9700 . ?
C28 H28A 0.9700 . ?
C28 H28B 0.9700 . ?
C29 C30 1.455(17) . ?
C29 H29A 0.9700 . ?
C29 H29B 0.9700 . ?
C30 H30A 0.9700 . ?
C30 H30B 0.9700 . ?
C31 C32 1.458(15) . ?
C31 H31A 0.9700 . ?
C31 H31B 0.9700 . ?
C32 C33 1.496(14) . ?
C32 H32A 0.9700 . ?
C32 H32B 0.9700 . ?
C33 C34 1.491(13) . ?
C33 H33A 0.9700 . ?
C33 H33B 0.9700 . ?
C34 H34A 0.9700 . ?
C34 H34B 0.9700 . ?
